data_7028279
loop_
_publ_author_name
'Lee, Yu-Chen'
'Lin, Yan-Ru'
'Liou, Bo-Yuan'
'Liao, Jian-Hong'
'Gusarova, Nina K.'
'Trofimov, Boris A.'
'van Zyl, Werner E.'
'Liu, C. W.'

_publ_section_title
;
 Dinuclear gold(I) dithio- and diselenophosph(in)ate complexes forming
 mononuclear gold(III) oxidative addition complexes and reversible
 chemical reductive elimination products.
;
_journal_issue 2
_journal_name_full 'Dalton transactions (Cambridge, England : 2003)'
_journal_page_first 663
_journal_page_last 670
_journal_paper_doi 10.1039/c3dt52557k
_journal_volume 43
_journal_year 2014
_chemical_formula_sum 'C16 H18 Au I2 P S2'
_chemical_formula_weight 756.16
_chemical_name_systematic
; 
 ? 
;
_space_group_IT_number 15
_symmetry_cell_setting monoclinic
_symmetry_space_group_name_Hall '-C 2yc'
_symmetry_space_group_name_H-M 'C 1 2/c 1'
_atom_sites_solution_hydrogens geom
_atom_sites_solution_primary direct
_atom_sites_solution_secondary difmap
_audit_creation_method SHELXL-97
_cell_angle_alpha 90.00
_cell_angle_beta 107.03(3)
_cell_angle_gamma 90.00
_cell_formula_units_Z 4
_cell_length_a 13.013(3)
_cell_length_b 9.3266(19)
_cell_length_c 18.341(4)
_cell_measurement_temperature 296(2)
_cell_measurement_theta_max 0.7454
_cell_measurement_theta_min 0.3917
_cell_volume 2128.4(9)
_computing_cell_refinement 'Bruker SAINT'
_computing_data_collection 'Bruker APEX2'
_computing_data_reduction 'Bruker SAINT, SADABS and XPREP'
_computing_molecular_graphics 'Bruker SHELXTL'
_computing_publication_material 'Bruker SHELXTL'
_computing_structure_refinement 'SHELXL-97 (Sheldrick, 2008)'
_computing_structure_solution 'SHELXS-97 (Sheldrick, 2008)'
_diffrn_ambient_temperature 296(2)
_diffrn_measured_fraction_theta_full 0.998
_diffrn_measured_fraction_theta_max 0.998
_diffrn_measurement_device_type 'Bruker APEX-II CCD'
_diffrn_measurement_method '\w scans'
_diffrn_radiation_monochromator graphite
_diffrn_radiation_source 'fine-focus sealed tube'
_diffrn_radiation_type MoK\a
_diffrn_radiation_wavelength 0.71073
_diffrn_reflns_av_R_equivalents 0.0344
_diffrn_reflns_av_sigmaI/netI 0.0285
_diffrn_reflns_limit_h_max 9
_diffrn_reflns_limit_h_min -15
_diffrn_reflns_limit_k_max 11
_diffrn_reflns_limit_k_min -9
_diffrn_reflns_limit_l_max 21
_diffrn_reflns_limit_l_min -21
_diffrn_reflns_number 7198
_diffrn_reflns_theta_full 25.00
_diffrn_reflns_theta_max 25.00
_diffrn_reflns_theta_min 2.32
_exptl_absorpt_coefficient_mu 10.079
_exptl_absorpt_correction_T_max 0.2642
_exptl_absorpt_correction_T_min 0.1357
_exptl_absorpt_correction_type multi-scan
_exptl_absorpt_process_details SADABS
_exptl_crystal_colour black
_exptl_crystal_density_diffrn 2.360
_exptl_crystal_density_method 'not measured'
_exptl_crystal_description block
_exptl_crystal_F_000 1384
_exptl_crystal_size_max 0.33
_exptl_crystal_size_mid 0.26
_exptl_crystal_size_min 0.18
_refine_diff_density_max 0.752
_refine_diff_density_min -1.580
_refine_diff_density_rms 0.117
_refine_ls_extinction_method none
_refine_ls_goodness_of_fit_ref 1.141
_refine_ls_hydrogen_treatment constr
_refine_ls_matrix_type full
_refine_ls_number_parameters 102
_refine_ls_number_reflns 1879
_refine_ls_number_restraints 0
_refine_ls_restrained_S_all 1.141
_refine_ls_R_factor_all 0.0316
_refine_ls_R_factor_gt 0.0241
_refine_ls_shift/su_max 0.001
_refine_ls_shift/su_mean 0.000
_refine_ls_structure_factor_coef Fsqd
_refine_ls_weighting_details 'calc w=1/[\s^2^(Fo^2^)+(0.0146P)^2^+9.7315P] where P=(Fo^2^+2Fc^2^)/3'
_refine_ls_weighting_scheme calc
_refine_ls_wR_factor_gt 0.0530
_refine_ls_wR_factor_ref 0.0574
_reflns_number_gt 1675
_reflns_number_total 1879
_reflns_threshold_expression >2sigma(I)
_cod_data_source_file c3dt52557k.txt
_cod_data_source_block 2
_cod_depositor_comments
;
The following automatic conversions were performed:

'_symmetry_cell_setting' value 'Monoclinic' changed to 'monoclinic'
according to
/usr/data/users/saulius/automatic-downloads/current/RSC/lib/dictionaries/cif_core.dic
dictionary named 'cif_core.dic' version 2.4.2 from 2011-04-26.

Automatic conversion script
Id: cif_fix_values 2281 2013-09-26 08:29:07Z andrius 
;
_cod_original_cell_volume 2128.4(7)
_cod_original_sg_symbol_H-M C2/c
_cod_database_code 7028279

loop_
_symmetry_equiv_pos_as_xyz
'x, y, z'
'-x, y, -z+1/2'
'x+1/2, y+1/2, z'
'-x+1/2, y+1/2, -z+1/2'
'-x, -y, -z'
'x, -y, z-1/2'
'-x+1/2, -y+1/2, -z'
'x+1/2, -y+1/2, z-1/2'

loop_
_atom_site_label
_atom_site_type_symbol
_atom_site_fract_x
_atom_site_fract_y
_atom_site_fract_z
_atom_site_U_iso_or_equiv
_atom_site_adp_type
_atom_site_occupancy
_atom_site_symmetry_multiplicity
_atom_site_calc_flag
_atom_site_refinement_flags
Au1 Au 1.0000 1.05730(3) 0.7500 0.03663(10) Uani 1 2 d S
I1 I 1.11803(4) 1.24850(4) 0.70952(3) 0.06101(15) Uani 1 1 d .
S1 S 1.09861(12) 0.86997(17) 0.71621(9) 0.0509(4) Uani 1 1 d .
P1 P 1.0000 0.7297(2) 0.7500 0.0479(5) Uani 1 2 d S
C1 C 0.9269(6) 0.6133(6) 0.6743(3) 0.0575(17) Uani 1 1 d .
H1A H 0.9771 0.5466 0.6627 0.069 Uiso 1 1 calc R
H1B H 0.8761 0.5577 0.6923 0.069 Uiso 1 1 calc R
C2 C 0.8658(6) 0.6899(7) 0.6011(4) 0.0677(19) Uani 1 1 d .
H2A H 0.8146 0.7561 0.6119 0.081 Uiso 1 1 calc R
H2B H 0.9158 0.7449 0.5822 0.081 Uiso 1 1 calc R
C3 C 0.8068(5) 0.5841(7) 0.5408(3) 0.0552(16) Uani 1 1 d .
C4 C 0.8475(7) 0.5418(8) 0.4824(4) 0.075(2) Uani 1 1 d .
H4 H 0.9120 0.5795 0.4789 0.091 Uiso 1 1 calc R
C5 C 0.7113(6) 0.5260(8) 0.5426(4) 0.071(2) Uani 1 1 d .
H5 H 0.6821 0.5532 0.5811 0.085 Uiso 1 1 calc R
C6 C 0.7914(9) 0.4428(10) 0.4293(4) 0.091(3) Uani 1 1 d .
H6 H 0.8190 0.4147 0.3902 0.109 Uiso 1 1 calc R
C7 C 0.6577(7) 0.4289(9) 0.4893(5) 0.084(2) Uani 1 1 d .
H7 H 0.5926 0.3917 0.4920 0.100 Uiso 1 1 calc R
C8 C 0.6975(9) 0.3861(9) 0.4330(5) 0.090(3) Uani 1 1 d .
H8 H 0.6611 0.3189 0.3973 0.108 Uiso 1 1 calc R

loop_
_atom_site_aniso_label
_atom_site_aniso_U_11
_atom_site_aniso_U_22
_atom_site_aniso_U_33
_atom_site_aniso_U_23
_atom_site_aniso_U_13
_atom_site_aniso_U_12
Au1 0.03183(15) 0.03215(18) 0.04635(18) 0.000 0.01216(12) 0.000
I1 0.0662(3) 0.0454(3) 0.0849(3) -0.0013(2) 0.0432(3) -0.01122(19)
S1 0.0458(8) 0.0390(9) 0.0719(10) 0.0004(7) 0.0236(7) 0.0086(7)
P1 0.0549(13) 0.0311(12) 0.0515(13) 0.000 0.0059(11) 0.000
C1 0.074(4) 0.034(3) 0.049(3) -0.001(3) -0.006(3) 0.002(3)
C2 0.085(5) 0.046(4) 0.056(4) 0.010(3) -0.003(4) 0.005(4)
C3 0.061(4) 0.053(4) 0.041(3) 0.006(3) -0.002(3) 0.011(3)
C4 0.078(5) 0.078(6) 0.067(5) 0.010(4) 0.017(4) 0.023(4)
C5 0.081(5) 0.069(5) 0.058(4) -0.002(4) 0.014(4) 0.004(4)
C6 0.130(8) 0.087(7) 0.049(4) -0.009(4) 0.016(5) 0.037(6)
C7 0.077(5) 0.081(6) 0.077(5) 0.002(5) -0.003(4) -0.005(4)
C8 0.111(8) 0.069(6) 0.064(5) -0.005(4) -0.016(5) 0.013(5)

loop_
_atom_type_symbol
_atom_type_description
_atom_type_scat_dispersion_real
_atom_type_scat_dispersion_imag
_atom_type_scat_source
C C 0.0033 0.0016 'International Tables Vol C Tables 4.2.6.8 and 6.1.1.4'
H H 0.0000 0.0000 'International Tables Vol C Tables 4.2.6.8 and 6.1.1.4'
P P 0.1023 0.0942 'International Tables Vol C Tables 4.2.6.8 and 6.1.1.4'
S S 0.1246 0.1234 'International Tables Vol C Tables 4.2.6.8 and 6.1.1.4'
I I -0.4742 1.8119 'International Tables Vol C Tables 4.2.6.8 and 6.1.1.4'
Au Au -2.0133 8.8022 'International Tables Vol C Tables 4.2.6.8 and 6.1.1.4'

loop_
_geom_angle_atom_site_label_1
_geom_angle_atom_site_label_2
_geom_angle_atom_site_label_3
_geom_angle
_geom_angle_site_symmetry_1
_geom_angle_site_symmetry_3
S1 Au1 S1 84.25(8) . 2_756
S1 Au1 I1 91.18(4) . .
S1 Au1 I1 175.44(4) 2_756 .
S1 Au1 I1 175.44(4) . 2_756
S1 Au1 I1 91.18(4) 2_756 2_756
I1 Au1 I1 93.38(3) . 2_756
P1 S1 Au1 87.49(7) . .
C1 P1 C1 105.8(4) 2_756 .
C1 P1 S1 112.4(2) 2_756 .
C1 P1 S1 112.8(2) . .
C1 P1 S1 112.8(2) 2_756 2_756
C1 P1 S1 112.4(2) . 2_756
S1 P1 S1 100.76(12) . 2_756
C2 C1 P1 114.7(4) . .
C3 C2 C1 111.1(5) . .
C5 C3 C4 117.6(7) . .
C5 C3 C2 120.8(7) . .
C4 C3 C2 121.7(7) . .
C3 C4 C6 119.5(8) . .
C3 C5 C7 121.6(8) . .
C8 C6 C4 121.6(8) . .
C8 C7 C5 121.0(9) . .
C7 C8 C6 118.7(9) . .

loop_
_geom_bond_atom_site_label_1
_geom_bond_atom_site_label_2
_geom_bond_distance
_geom_bond_site_symmetry_2
Au1 S1 2.3557(15) .
Au1 S1 2.3557(15) 2_756
Au1 I1 2.5997(6) .
Au1 I1 2.5997(6) 2_756
S1 P1 2.051(2) .
P1 C1 1.800(6) 2_756
P1 C1 1.800(6) .
P1 S1 2.051(2) 2_756
C1 C2 1.522(8) .
C2 C3 1.514(9) .
C3 C5 1.365(10) .
C3 C4 1.383(10) .
C4 C6 1.385(12) .
C5 C7 1.365(11) .
C6 C8 1.351(13) .
C7 C8 1.344(12) .
